data_7052409
loop_
_publ_author_name
'Leopoldo Contreras'
'Margarita Paneque'
'Murielle Sellin'
'Ernesto Carmona'
'Pedro J. P\'erez'
'Enrique Guti\'errez-Puebla'
'Angeles Monge'
'Caridad Ruiz'

_publ_section_title
;
 Novel carbon dioxide and carbonyl carbonate complexes of molybdenum.
 The X-ray structures of trans-[Mo(CO2)2{HN(CH2CH2PMe2)2}(PMe3)] and
 [Mo3(&#x00B5;2-CO3)(&#x00B5;2-O)2(O)2(CO)2(H2O)(PMe3)6]&#x00B7;H2O
;
_journal_issue 1
_journal_name_full 'New Journal of Chemistry'
_journal_page_first 109
_journal_paper_doi 10.1039/b409385b
_journal_volume 29
_journal_year 2005
_chemical_formula_sum 'C14.5 H34 Mo N O4 P3'
_chemical_formula_weight 474.25
_chemical_name_systematic
;
?
;
_space_group_IT_number 15
_symmetry_cell_setting monoclinic
_symmetry_space_group_name_Hall '-C 2yc'
_symmetry_space_group_name_H-M 'C 1 2/c 1'
_atom_sites_solution_hydrogens geom
_atom_sites_solution_primary direct
_atom_sites_solution_secondary difmap
_audit_creation_method SHELXL-97
_cell_angle_alpha 90.00
_cell_angle_beta 101.878(10)
_cell_angle_gamma 90.00
_cell_formula_units_Z 8
_cell_length_a 19.947(5)
_cell_length_b 11.670(2)
_cell_length_c 20.004(7)
_cell_measurement_temperature 293(2)
_cell_volume 4557(2)
_computing_cell_refinement 'NONIUS CAD4'
_computing_data_collection 'NONIUS CAD4'
_computing_data_reduction 'NONIUS CAD4'
_computing_molecular_graphics 'Siemens SHELXTL'
_computing_publication_material 'Siemens SHELXTL'
_computing_structure_refinement 'SHELXL-93 (Sheldrick, 1993)'
_computing_structure_solution 'SHELXS-86 (Sheldrick, 1990)'
_diffrn_ambient_temperature 293(2)
_diffrn_measured_fraction_theta_full 0.989
_diffrn_measured_fraction_theta_max 0.989
_diffrn_measurement_device_type 'NONIUS CAD4'
_diffrn_measurement_method '2O/w scans'
_diffrn_radiation_monochromator graphite
_diffrn_radiation_source 'fine-focus sealed tube'
_diffrn_radiation_type MoK\a
_diffrn_radiation_wavelength 0.71073
_diffrn_reflns_av_R_equivalents 0.0435
_diffrn_reflns_av_sigmaI/netI 0.1840
_diffrn_reflns_limit_h_max 25
_diffrn_reflns_limit_h_min -26
_diffrn_reflns_limit_k_max 15
_diffrn_reflns_limit_k_min 0
_diffrn_reflns_limit_l_max 26
_diffrn_reflns_limit_l_min 0
_diffrn_reflns_number 5616
_diffrn_reflns_theta_full 28.01
_diffrn_reflns_theta_max 28.01
_diffrn_reflns_theta_min 2.03
_exptl_absorpt_coefficient_mu 0.801
_exptl_crystal_density_diffrn 1.374
_exptl_crystal_density_method 'not measured'
_exptl_crystal_F_000 1944
_exptl_crystal_size_max 0.35
_exptl_crystal_size_mid 0.30
_exptl_crystal_size_min 0.25
_refine_diff_density_max 0.989
_refine_diff_density_min -1.144
_refine_diff_density_rms 0.137
_refine_ls_extinction_method none
_refine_ls_goodness_of_fit_ref 0.911
_refine_ls_hydrogen_treatment mixed
_refine_ls_matrix_type full
_refine_ls_number_parameters 207
_refine_ls_number_reflns 5459
_refine_ls_number_restraints 0
_refine_ls_restrained_S_all 0.911
_refine_ls_R_factor_all 0.2355
_refine_ls_R_factor_gt 0.0645
_refine_ls_shift/su_max 0.140
_refine_ls_shift/su_mean 0.009
_refine_ls_structure_factor_coef Fsqd
_refine_ls_weighting_details 'calc w==1/[\s^2^(Fo^2^)+(0.1387P)^2^+0.0000P] where P==(Fo^2^+2Fc^2^)/3'
_refine_ls_weighting_scheme calc
_refine_ls_wR_factor_gt 0.1734
_refine_ls_wR_factor_ref 0.2384
_reflns_number_gt 2281
_reflns_number_total 5459
_reflns_threshold_expression >2sigma(I)
_cod_data_source_file b409385b.txt
_cod_data_source_block mse11
_cod_original_sg_symbol_H-M C2/c
_cod_original_formula_sum 'C13 H30 N O4 P3 Mo ( C3 H8 )0.5'
_cod_database_code 7052409

loop_
_symmetry_equiv_pos_as_xyz
'x, y, z'
'-x, y, -z+1/2'
'x+1/2, y+1/2, z'
'-x+1/2, y+1/2, -z+1/2'
'-x, -y, -z'
'x, -y, z-1/2'
'-x+1/2, -y+1/2, -z'
'x+1/2, -y+1/2, z-1/2'

loop_
_atom_site_label
_atom_site_type_symbol
_atom_site_fract_x
_atom_site_fract_y
_atom_site_fract_z
_atom_site_U_iso_or_equiv
_atom_site_adp_type
_atom_site_occupancy
_atom_site_symmetry_multiplicity
_atom_site_calc_flag
_atom_site_refinement_flags
_atom_site_disorder_assembly
_atom_site_disorder_group
Mo1 Mo 0.86278(4) 0.38638(6) 0.90271(4) 0.0466(3) Uani 1 1 d . . .
P1 P 0.85877(13) 0.4097(3) 0.78103(12) 0.0630(7) Uani 1 1 d . . .
C11 C 0.7773(5) 0.4443(10) 0.7269(5) 0.080(3) Uani 1 1 d . . .
H11A H 0.7612 0.5160 0.7411 0.120 Uiso 1 1 calc R . .
H11B H 0.7448 0.3851 0.7304 0.120 Uiso 1 1 calc R . .
H11C H 0.7825 0.4503 0.6804 0.120 Uiso 1 1 calc R . .
C12 C 0.9094(6) 0.5257(14) 0.7574(6) 0.118(5) Uani 1 1 d . . .
H12A H 0.9552 0.5215 0.7842 0.177 Uiso 1 1 calc R . .
H12B H 0.8893 0.5977 0.7656 0.177 Uiso 1 1 calc R . .
H12C H 0.9108 0.5195 0.7098 0.177 Uiso 1 1 calc R . .
C13 C 0.8860(6) 0.2874(14) 0.7384(6) 0.120(6) Uani 1 1 d . . .
H13A H 0.9262 0.2547 0.7667 0.180 Uiso 1 1 calc R . .
H13B H 0.8963 0.3111 0.6957 0.180 Uiso 1 1 calc R . .
H13C H 0.8500 0.2313 0.7302 0.180 Uiso 1 1 calc R . .
P2 P 0.78326(14) 0.5442(2) 0.91618(14) 0.0663(7) Uani 1 1 d . . .
C21 C 0.6912(5) 0.5202(13) 0.8961(6) 0.104(4) Uani 1 1 d . . .
H21A H 0.6805 0.4534 0.9198 0.157 Uiso 1 1 calc R . .
H21B H 0.6763 0.5090 0.8478 0.157 Uiso 1 1 calc R . .
H21C H 0.6683 0.5856 0.9101 0.157 Uiso 1 1 calc R . .
C22 C 0.7929(7) 0.6852(9) 0.8837(7) 0.105(4) Uani 1 1 d . . .
H22A H 0.7789 0.6848 0.8349 0.157 Uiso 1 1 calc R . .
H22B H 0.8400 0.7083 0.8964 0.157 Uiso 1 1 calc R . .
H22C H 0.7649 0.7381 0.9026 0.157 Uiso 1 1 calc R . .
C23 C 0.8055(6) 0.5627(11) 1.0076(6) 0.085(3) Uani 1 1 d . . .
H23A H 0.8434 0.6160 1.0190 0.101 Uiso 1 1 calc R . .
H23B H 0.7668 0.5950 1.0235 0.101 Uiso 1 1 calc R . .
C24 C 0.8255(6) 0.4492(11) 1.0437(5) 0.081(3) Uani 1 1 d . . .
H24A H 0.8389 0.4616 1.0926 0.097 Uiso 1 1 calc R . .
H24B H 0.7867 0.3973 1.0353 0.097 Uiso 1 1 calc R . .
P3 P 0.92660(14) 0.2089(2) 0.93358(14) 0.0671(7) Uani 1 1 d . . .
C31 C 0.8787(7) 0.0760(10) 0.9322(6) 0.095(4) Uani 1 1 d . . .
H31A H 0.8345 0.0919 0.9419 0.142 Uiso 1 1 calc R . .
H31B H 0.9032 0.0245 0.9660 0.142 Uiso 1 1 calc R . .
H31C H 0.8732 0.0413 0.8879 0.142 Uiso 1 1 calc R . .
C32 C 1.0010(6) 0.1610(12) 0.9044(7) 0.103(4) Uani 1 1 d . . .
H32A H 1.0357 0.2194 0.9131 0.155 Uiso 1 1 calc R . .
H32B H 0.9891 0.1459 0.8562 0.155 Uiso 1 1 calc R . .
H32C H 1.0182 0.0922 0.9282 0.155 Uiso 1 1 calc R . .
C33 C 0.9585(6) 0.2344(10) 1.0250(5) 0.088(3) Uani 1 1 d . . .
H33A H 0.9708 0.1621 1.0482 0.106 Uiso 1 1 calc R . .
H33B H 0.9991 0.2821 1.0316 0.106 Uiso 1 1 calc R . .
C34 C 0.9040(7) 0.2929(10) 1.0547(5) 0.085(3) Uani 1 1 d . . .
H34A H 0.8650 0.2421 1.0516 0.103 Uiso 1 1 calc R . .
H34B H 0.9217 0.3094 1.1026 0.103 Uiso 1 1 calc R . .
N1 N 0.8821(4) 0.3992(7) 1.0183(3) 0.059(2) Uani 1 1 d . . .
H1 H 0.9177 0.4489 1.0304 0.05(2) Uiso 1 1 calc R . .
C1 C 0.7829(5) 0.2787(8) 0.8568(5) 0.057(2) Uani 1 1 d . . .
O1 O 0.7829(3) 0.2798(5) 0.9210(3) 0.0616(16) Uani 1 1 d . . .
O2 O 0.7464(4) 0.2306(6) 0.8101(4) 0.084(2) Uani 1 1 d . . .
C2 C 0.9633(5) 0.4418(10) 0.9098(4) 0.060(2) Uani 1 1 d . . .
O3 O 0.9296(3) 0.5313(6) 0.9110(3) 0.0596(16) Uani 1 1 d . . .
O4 O 1.0250(3) 0.4258(7) 0.9127(3) 0.077(2) Uani 1 1 d . . .
C3 C 0.9201 0.8641 0.7743 0.050 Uiso 0.50 1 d P . .
C4 C 0.9816 0.1058 0.2089 0.050 Uiso 0.50 1 d P . .
C5 C 0.5582 0.3591 0.7614 0.050 Uiso 0.25 1 d P . .
C6 C 0.5276 0.4322 0.7540 0.050 Uiso 0.25 1 d P . .

loop_
_atom_site_aniso_label
_atom_site_aniso_U_11
_atom_site_aniso_U_22
_atom_site_aniso_U_33
_atom_site_aniso_U_23
_atom_site_aniso_U_13
_atom_site_aniso_U_12
Mo1 0.0474(4) 0.0540(4) 0.0392(4) -0.0015(4) 0.0108(3) -0.0081(4)
P1 0.0588(14) 0.089(2) 0.0418(12) 0.0002(12) 0.0110(10) -0.0091(13)
C11 0.079(7) 0.098(8) 0.059(6) 0.018(6) 0.005(5) -0.008(6)
C12 0.108(10) 0.174(15) 0.071(8) 0.022(9) 0.016(7) -0.064(10)
C13 0.093(9) 0.200(17) 0.068(8) -0.027(9) 0.019(7) 0.038(10)
P2 0.0647(16) 0.0696(17) 0.0667(17) -0.0068(14) 0.0188(13) 0.0038(13)
C21 0.060(7) 0.149(13) 0.103(10) -0.006(9) 0.014(7) 0.013(7)
C22 0.120(10) 0.071(8) 0.128(11) -0.004(8) 0.037(9) 0.030(8)
C23 0.084(8) 0.095(8) 0.079(8) -0.022(7) 0.029(6) 0.008(7)
C24 0.099(8) 0.106(9) 0.047(6) -0.008(6) 0.035(6) -0.021(7)
P3 0.0677(16) 0.0676(17) 0.0639(16) 0.0061(13) 0.0091(13) 0.0053(13)
C31 0.132(11) 0.067(7) 0.082(8) 0.012(6) 0.014(7) -0.013(7)
C32 0.099(9) 0.098(9) 0.116(11) 0.003(8) 0.030(8) 0.032(8)
C33 0.103(9) 0.087(8) 0.063(7) 0.012(6) -0.011(6) 0.012(7)
C34 0.122(10) 0.090(8) 0.043(5) 0.009(6) 0.015(6) -0.005(7)
N1 0.062(4) 0.079(6) 0.038(4) -0.002(4) 0.014(3) -0.015(4)
C1 0.058(5) 0.055(5) 0.055(6) 0.001(5) 0.006(4) -0.010(4)
O1 0.058(4) 0.068(4) 0.061(4) -0.004(3) 0.018(3) -0.024(3)
O2 0.083(5) 0.078(5) 0.084(5) -0.014(4) 0.000(4) -0.030(4)
C2 0.057(6) 0.084(7) 0.039(5) -0.015(5) 0.006(4) -0.019(5)
O3 0.064(4) 0.061(4) 0.054(4) -0.003(3) 0.014(3) -0.015(3)
O4 0.050(4) 0.112(6) 0.067(4) -0.012(4) 0.009(3) -0.014(4)

loop_
_atom_type_symbol
_atom_type_description
_atom_type_scat_dispersion_real
_atom_type_scat_dispersion_imag
_atom_type_scat_source
C C 0.0033 0.0016 'International Tables Vol C Tables 4.2.6.8 and 6.1.1.4'
H H 0.0000 0.0000 'International Tables Vol C Tables 4.2.6.8 and 6.1.1.4'
N N 0.0061 0.0033 'International Tables Vol C Tables 4.2.6.8 and 6.1.1.4'
O O 0.0106 0.0060 'International Tables Vol C Tables 4.2.6.8 and 6.1.1.4'
P P 0.1023 0.0942 'International Tables Vol C Tables 4.2.6.8 and 6.1.1.4'
Mo Mo -1.6832 0.6857 'International Tables Vol C Tables 4.2.6.8 and 6.1.1.4'

loop_
_geom_angle_atom_site_label_1
_geom_angle_atom_site_label_2
_geom_angle_atom_site_label_3
_geom_angle
_geom_angle_site_symmetry_1
_geom_angle_site_symmetry_3
_geom_angle_publ_flag
C2 Mo1 C1 148.6(4) . . ?
C2 Mo1 O1 157.1(4) . . ?
C1 Mo1 O1 35.6(3) . . ?
C2 Mo1 O3 34.3(3) . . ?
C1 Mo1 O3 156.5(3) . . ?
O1 Mo1 O3 158.9(3) . . ?
C2 Mo1 N1 87.2(3) . . ?
C1 Mo1 N1 116.2(3) . . ?
O1 Mo1 N1 80.7(3) . . ?
O3 Mo1 N1 84.0(3) . . ?
C2 Mo1 P1 82.3(2) . . ?
C1 Mo1 P1 76.2(3) . . ?
O1 Mo1 P1 111.59(18) . . ?
O3 Mo1 P1 83.18(17) . . ?
N1 Mo1 P1 167.2(2) . . ?
C2 Mo1 P3 78.6(3) . . ?
C1 Mo1 P3 84.9(3) . . ?
O1 Mo1 P3 80.17(19) . . ?
O3 Mo1 P3 111.5(2) . . ?
N1 Mo1 P3 80.1(2) . . ?
P1 Mo1 P3 104.81(10) . . ?
C2 Mo1 P2 113.0(3) . . ?
C1 Mo1 P2 92.7(3) . . ?
O1 Mo1 P2 84.05(19) . . ?
O3 Mo1 P2 78.9(2) . . ?
N1 Mo1 P2 79.5(2) . . ?
P1 Mo1 P2 97.79(10) . . ?
P3 Mo1 P2 155.96(10) . . ?
C11 P1 C12 99.1(6) . . ?
C11 P1 C13 102.5(6) . . ?
C12 P1 C13 103.3(7) . . ?
C11 P1 Mo1 117.7(4) . . ?
C12 P1 Mo1 116.1(4) . . ?
C13 P1 Mo1 115.7(5) . . ?
P1 C11 H11A 109.5 . . ?
P1 C11 H11B 109.5 . . ?
H11A C11 H11B 109.5 . . ?
P1 C11 H11C 109.5 . . ?
H11A C11 H11C 109.5 . . ?
H11B C11 H11C 109.5 . . ?
P1 C12 H12A 109.5 . . ?
P1 C12 H12B 109.5 . . ?
H12A C12 H12B 109.5 . . ?
P1 C12 H12C 109.5 . . ?
H12A C12 H12C 109.5 . . ?
H12B C12 H12C 109.5 . . ?
P1 C13 H13A 109.5 . . ?
P1 C13 H13B 109.5 . . ?
H13A C13 H13B 109.5 . . ?
P1 C13 H13C 109.5 . . ?
H13A C13 H13C 109.5 . . ?
H13B C13 H13C 109.5 . . ?
C22 P2 C21 103.8(7) . . ?
C22 P2 C23 103.6(6) . . ?
C21 P2 C23 105.6(6) . . ?
C22 P2 Mo1 121.6(4) . . ?
C21 P2 Mo1 120.1(5) . . ?
C23 P2 Mo1 99.8(4) . . ?
P2 C21 H21A 109.5 . . ?
P2 C21 H21B 109.5 . . ?
H21A C21 H21B 109.5 . . ?
P2 C21 H21C 109.5 . . ?
H21A C21 H21C 109.5 . . ?
H21B C21 H21C 109.5 . . ?
P2 C22 H22A 109.5 . . ?
P2 C22 H22B 109.5 . . ?
H22A C22 H22B 109.5 . . ?
P2 C22 H22C 109.5 . . ?
H22A C22 H22C 109.5 . . ?
H22B C22 H22C 109.5 . . ?
C24 C23 P2 111.2(7) . . ?
C24 C23 H23A 109.4 . . ?
P2 C23 H23A 109.4 . . ?
C24 C23 H23B 109.4 . . ?
P2 C23 H23B 109.4 . . ?
H23A C23 H23B 108.0 . . ?
N1 C24 C23 109.3(8) . . ?
N1 C24 H24A 109.8 . . ?
C23 C24 H24A 109.8 . . ?
N1 C24 H24B 109.8 . . ?
C23 C24 H24B 109.8 . . ?
H24A C24 H24B 108.3 . . ?
C32 P3 C31 101.3(6) . . ?
C32 P3 C33 103.6(6) . . ?
C31 P3 C33 103.1(6) . . ?
C32 P3 Mo1 127.2(5) . . ?
C31 P3 Mo1 118.3(4) . . ?
C33 P3 Mo1 99.8(4) . . ?
P3 C31 H31A 109.5 . . ?
P3 C31 H31B 109.5 . . ?
H31A C31 H31B 109.5 . . ?
P3 C31 H31C 109.5 . . ?
H31A C31 H31C 109.5 . . ?
H31B C31 H31C 109.5 . . ?
P3 C32 H32A 109.5 . . ?
P3 C32 H32B 109.5 . . ?
H32A C32 H32B 109.5 . . ?
P3 C32 H32C 109.5 . . ?
H32A C32 H32C 109.5 . . ?
H32B C32 H32C 109.5 . . ?
C34 C33 P3 109.7(7) . . ?
C34 C33 H33A 109.7 . . ?
P3 C33 H33A 109.7 . . ?
C34 C33 H33B 109.7 . . ?
P3 C33 H33B 109.7 . . ?
H33A C33 H33B 108.2 . . ?
N1 C34 C33 110.8(9) . . ?
N1 C34 H34A 109.5 . . ?
C33 C34 H34A 109.5 . . ?
N1 C34 H34B 109.5 . . ?
C33 C34 H34B 109.5 . . ?
H34A C34 H34B 108.1 . . ?
C34 N1 C24 110.0(8) . . ?
C34 N1 Mo1 115.0(6) . . ?
C24 N1 Mo1 113.7(6) . . ?
C34 N1 H1 105.8 . . ?
C24 N1 H1 105.8 . . ?
Mo1 N1 H1 105.8 . . ?
O2 C1 O1 131.2(9) . . ?
O2 C1 Mo1 155.6(8) . . ?
O1 C1 Mo1 73.2(5) . . ?
C1 O1 Mo1 71.2(5) . . ?
O4 C2 O3 131.6(10) . . ?
O4 C2 Mo1 153.2(9) . . ?
O3 C2 Mo1 75.2(5) . . ?
C2 O3 Mo1 70.5(5) . . ?
C5 C3 C6 42.5 4_656 4_656 ?
C5 C3 C4 61.5 4_656 5_766 ?
C6 C3 C4 39.0 4_656 5_766 ?
C5 C3 C4 16.9 4_656 6_566 ?
C6 C3 C4 25.7 4_656 6_566 ?
C4 C3 C4 49.6 5_766 6_566 ?
C6 C4 C5 58.9 7_656 7_656 ?
C6 C4 C6 58.3 7_656 8 ?
C5 C4 C6 103.7 7_656 8 ?
C6 C4 C4 46.9 7_656 2_755 ?
C5 C4 C4 72.7 7_656 2_755 ?
C6 C4 C4 32.9 8 2_755 ?
C6 C4 C5 85.5 7_656 8 ?
C5 C4 C5 102.7 7_656 8 ?
C6 C4 C5 37.0 8 8 ?
C4 C4 C5 40.2 2_755 8 ?
C6 C4 C3 108.0 7_656 5_766 ?
C5 C4 C3 128.1 7_656 5_766 ?
C6 C4 C3 50.7 8 5_766 ?
C4 C4 C3 66.7 2_755 5_766 ?
C5 C4 C3 27.8 8 5_766 ?
C6 C4 C3 45.7 7_656 6_565 ?
C5 C4 C3 13.2 7_656 6_565 ?
C6 C4 C3 92.8 8 6_565 ?
C4 C4 C3 63.7 2_755 6_565 ?
C5 C4 C3 98.4 8 6_565 ?
C3 C4 C3 125.8 5_766 6_565 ?
C3 C5 C6 101.3 4_646 . ?
C3 C5 C4 150.0 4_646 7_656 ?
C6 C5 C4 48.8 . 7_656 ?
C3 C5 C4 90.7 4_646 8_456 ?
C6 C5 C4 45.2 . 8_456 ?
C4 C5 C4 67.2 7_656 8_456 ?
C3 C5 C6 114.0 4_646 2_656 ?
C6 C5 C6 28.1 . 2_656 ?
C4 C5 C6 39.4 7_656 2_656 ?
C4 C5 C6 29.0 8_456 2_656 ?
C4 C6 C5 72.4 7_656 . ?
C4 C6 C6 75.6 7_656 2_656 ?
C5 C6 C6 124.8 . 2_656 ?
C4 C6 C4 100.2 7_656 8_456 ?
C5 C6 C4 97.8 . 8_456 ?
C6 C6 C4 46.1 2_656 8_456 ?
C4 C6 C3 108.6 7_656 4_646 ?
C5 C6 C3 36.2 . 4_646 ?
C6 C6 C3 134.9 2_656 4_646 ?
C4 C6 C3 90.2 8_456 4_646 ?
C4 C6 C5 65.5 7_656 2_656 ?
C5 C6 C5 98.0 . 2_656 ?
C6 C6 C5 27.1 2_656 2_656 ?
C4 C6 C5 36.8 8_456 2_656 ?
C3 C6 C5 112.0 4_646 2_656 ?

loop_
_geom_bond_atom_site_label_1
_geom_bond_atom_site_label_2
_geom_bond_distance
_geom_bond_site_symmetry_2
_geom_bond_publ_flag
Mo1 C2 2.085(9) . ?
Mo1 C1 2.088(9) . ?
Mo1 O1 2.111(6) . ?
Mo1 O3 2.138(6) . ?
Mo1 N1 2.270(7) . ?
Mo1 P1 2.434(3) . ?
Mo1 P3 2.443(3) . ?
Mo1 P2 2.481(3) . ?
P1 C11 1.803(10) . ?
P1 C12 1.810(12) . ?
P1 C13 1.802(13) . ?
C11 H11A 0.9600 . ?
C11 H11B 0.9600 . ?
C11 H11C 0.9600 . ?
C12 H12A 0.9600 . ?
C12 H12B 0.9600 . ?
C12 H12C 0.9600 . ?
C13 H13A 0.9600 . ?
C13 H13B 0.9600 . ?
C13 H13C 0.9600 . ?
P2 C22 1.794(12) . ?
P2 C21 1.819(10) . ?
P2 C23 1.805(11) . ?
C21 H21A 0.9600 . ?
C21 H21B 0.9600 . ?
C21 H21C 0.9600 . ?
C22 H22A 0.9600 . ?
C22 H22B 0.9600 . ?
C22 H22C 0.9600 . ?
C23 C24 1.522(15) . ?
C23 H23A 0.9700 . ?
C23 H23B 0.9700 . ?
C24 N1 1.452(12) . ?
C24 H24A 0.9700 . ?
C24 H24B 0.9700 . ?
P3 C32 1.793(11) . ?
P3 C31 1.819(11) . ?
P3 C33 1.833(11) . ?
C31 H31A 0.9600 . ?
C31 H31B 0.9600 . ?
C31 H31C 0.9600 . ?
C32 H32A 0.9600 . ?
C32 H32B 0.9600 . ?
C32 H32C 0.9600 . ?
C33 C34 1.505(15) . ?
C33 H33A 0.9700 . ?
C33 H33B 0.9700 . ?
C34 N1 1.459(12) . ?
C34 H34A 0.9700 . ?
C34 H34B 0.9700 . ?
N1 H1 0.9100 . ?
C1 O2 1.199(10) . ?
C1 O1 1.284(11) . ?
C2 O4 1.234(11) . ?
C2 O3 1.245(11) . ?
C3 C5 0.9100 4_656 ?
C3 C6 1.5111 4_656 ?
C3 C4 1.9519 5_766 ?
C3 C4 2.0001 6_566 ?
C4 C6 0.9150 7_656 ?
C4 C5 1.1598 7_656 ?
C4 C6 1.2295 8 ?
C4 C4 1.6570 2_755 ?
C4 C5 1.7160 8 ?
C4 C3 1.9519 5_766 ?
C4 C3 2.0001 6_565 ?
C5 C3 0.9100 4_646 ?
C5 C6 1.0416 . ?
C5 C4 1.1598 7_656 ?
C5 C4 1.7160 8_456 ?
C5 C6 1.8801 2_656 ?
C6 C4 0.9150 7_656 ?
C6 C6 1.0796 2_656 ?
C6 C4 1.2295 8_456 ?
C6 C3 1.5111 4_646 ?
C6 C5 1.8801 2_656 ?
